data_4103797
loop_
_publ_author_name
'Andrew DeAngelis'
'Michael T. Taylor'
'Joseph M. Fox'

_publ_section_title
;
 Unusually Reactive and Selective Carbonyl Ylides for Three-Component
 Cycloaddition Reactions
;
_journal_name_full 'Journal of the American Chemical Society'
_journal_page_first 1101
_journal_page_last 1105
_journal_paper_doi 10.1021/ja807184r
_journal_volume 131
_journal_year 2009
_chemical_formula_sum 'C31 H29 N O6'
_chemical_formula_weight 511.55
_chemical_name_systematic
;
 ?
;
_space_group_IT_number 2
_symmetry_cell_setting triclinic
_symmetry_space_group_name_Hall '-P 1'
_symmetry_space_group_name_H-M 'P -1'
_atom_sites_solution_hydrogens geom
_atom_sites_solution_primary direct
_atom_sites_solution_secondary difmap
_audit_creation_method SHELXL-97
_cell_angle_alpha 97.352(4)
_cell_angle_beta 97.916(4)
_cell_angle_gamma 101.042(4)
_cell_formula_units_Z 2
_cell_length_a 8.252(3)
_cell_length_b 9.571(3)
_cell_length_c 17.007(5)
_cell_measurement_reflns_used 999
_cell_measurement_temperature 120(2)
_cell_measurement_theta_max 27.23
_cell_measurement_theta_min 2.34
_cell_volume 1289.2(7)
_computing_cell_refinement 'SAINT (Bruker, 2002)'
_computing_data_collection 'SMART (Bruker, 2002)'
_computing_data_reduction SAINT
_computing_molecular_graphics 'SHELXTL (Sheldrick, 2001)'
_computing_publication_material 'SHELXTL (Sheldrick, 2001)'
_computing_structure_refinement 'SHELXL-97 (Sheldrick, 1997)'
_computing_structure_solution 'SHELXS-97 (Sheldrick, 1990)'
_diffrn_ambient_temperature 120(2)
_diffrn_detector_area_resol_mean 836.6
_diffrn_measured_fraction_theta_full 0.996
_diffrn_measured_fraction_theta_max 0.909
_diffrn_measurement_device_type 'Bruker AXS APEX diffractometer'
_diffrn_measurement_method \w
_diffrn_radiation_monochromator graphite
_diffrn_radiation_source 'fine-focus sealed tube'
_diffrn_radiation_type MoK\a
_diffrn_radiation_wavelength 0.71073
_diffrn_reflns_av_R_equivalents 0.0250
_diffrn_reflns_av_sigmaI/netI 0.0360
_diffrn_reflns_limit_h_max 10
_diffrn_reflns_limit_h_min -10
_diffrn_reflns_limit_k_max 12
_diffrn_reflns_limit_k_min -12
_diffrn_reflns_limit_l_max 22
_diffrn_reflns_limit_l_min -21
_diffrn_reflns_number 14450
_diffrn_reflns_theta_full 25.00
_diffrn_reflns_theta_max 28.21
_diffrn_reflns_theta_min 2.20
_diffrn_standards_decay_% 1
_diffrn_standards_interval_count 0
_diffrn_standards_interval_time 0
_diffrn_standards_number 0
_exptl_absorpt_coefficient_mu 0.091
_exptl_absorpt_correction_T_max 0.9935
_exptl_absorpt_correction_T_min 0.9862
_exptl_absorpt_correction_type multi-scan
_exptl_absorpt_process_details 'SADABS (Sheldrick, 2003)'
_exptl_crystal_colour colourless
_exptl_crystal_density_diffrn 1.318
_exptl_crystal_density_method 'not measured'
_exptl_crystal_description block
_exptl_crystal_F_000 540
_exptl_crystal_size_max 0.15
_exptl_crystal_size_mid 0.12
_exptl_crystal_size_min 0.07
_refine_diff_density_max 0.280
_refine_diff_density_min -0.328
_refine_diff_density_rms 0.042
_refine_ls_extinction_method none
_refine_ls_goodness_of_fit_ref 1.007
_refine_ls_hydrogen_treatment constr
_refine_ls_matrix_type full
_refine_ls_number_parameters 346
_refine_ls_number_reflns 5776
_refine_ls_number_restraints 0
_refine_ls_restrained_S_all 1.007
_refine_ls_R_factor_all 0.0635
_refine_ls_R_factor_gt 0.0481
_refine_ls_shift/su_max 0.000
_refine_ls_shift/su_mean 0.000
_refine_ls_structure_factor_coef Fsqd
_refine_ls_weighting_details 'calc w=1/[\s^2^(Fo^2^)+(0.0433P)^2^+0.6272P] where P=(Fo^2^+2Fc^2^)/3'
_refine_ls_weighting_scheme calc
_refine_ls_wR_factor_gt 0.1083
_refine_ls_wR_factor_ref 0.1189
_reflns_number_gt 4592
_reflns_number_total 5776
_reflns_threshold_expression >2sigma(I)
_cod_data_source_file ja807184r_si_004.cif
_cod_data_source_block joef070
_cod_original_cell_volume 1289.3(7)
_cod_database_code 4103797

loop_
_symmetry_equiv_pos_as_xyz
'x, y, z'
'-x, -y, -z'

loop_
_atom_site_label
_atom_site_type_symbol
_atom_site_fract_x
_atom_site_fract_y
_atom_site_fract_z
_atom_site_U_iso_or_equiv
_atom_site_adp_type
_atom_site_occupancy
_atom_site_symmetry_multiplicity
_atom_site_calc_flag
_atom_site_refinement_flags
C1 C 0.3496(2) 0.58696(18) 0.04121(10) 0.0292(4) Uani 1 1 d .
C2 C 0.1327(2) 0.39328(17) 0.03155(10) 0.0269(3) Uani 1 1 d .
C3 C 0.0014(2) 0.28608(19) 0.04067(10) 0.0326(4) Uani 1 1 d .
H3A H -0.0387 0.2831 0.0903 0.039 Uiso 1 1 calc R
C4 C -0.0690(2) 0.1825(2) -0.02695(11) 0.0362(4) Uani 1 1 d .
H4A H -0.1593 0.1068 -0.0232 0.043 Uiso 1 1 calc R
C5 C -0.0109(2) 0.1870(2) -0.09946(11) 0.0362(4) Uani 1 1 d .
H5A H -0.0614 0.1136 -0.1439 0.043 Uiso 1 1 calc R
C6 C 0.1195(2) 0.2964(2) -0.10875(11) 0.0343(4) Uani 1 1 d .
H6A H 0.1598 0.3009 -0.1583 0.041 Uiso 1 1 calc R
C7 C 0.1858(2) 0.39706(18) -0.04161(10) 0.0287(3) Uani 1 1 d .
C8 C 0.2329(2) 0.54421(18) 0.16745(10) 0.0288(3) Uani 1 1 d .
C9 C 0.3652(2) 0.66054(17) 0.21683(9) 0.0270(3) Uani 1 1 d .
H9A H 0.4699 0.6925 0.1947 0.032 Uiso 1 1 calc R
C10 C 0.3792(2) 0.66162(18) 0.30664(9) 0.0266(3) Uani 1 1 d .
H10A H 0.3064 0.5834 0.3274 0.032 Uiso 1 1 calc R
C11 C 0.3038(2) 0.77268(18) 0.27068(9) 0.0276(3) Uani 1 1 d .
H11A H 0.1811 0.7690 0.2674 0.033 Uiso 1 1 calc R
C12 C 0.4287(2) 0.91571(18) 0.29727(10) 0.0286(3) Uani 1 1 d .
H12A H 0.3881 0.9765 0.3394 0.034 Uiso 1 1 calc R
C13 C 0.3588(3) 1.0877(2) 0.20630(13) 0.0494(5) Uani 1 1 d .
H13A H 0.2724 1.1038 0.2357 0.059 Uiso 1 1 calc R
C14 C 0.3809(4) 1.1533(3) 0.13787(18) 0.0785(10) Uani 1 1 d .
H14A H 0.3076 1.2126 0.1203 0.094 Uiso 1 1 calc R
C15 C 0.5097(5) 1.1316(3) 0.09587(14) 0.0842(11) Uani 1 1 d .
H15A H 0.5235 1.1747 0.0492 0.101 Uiso 1 1 calc R
C16 C 0.6150(4) 1.0486(2) 0.12193(13) 0.0718(9) Uani 1 1 d .
H16A H 0.7044 1.0358 0.0939 0.086 Uiso 1 1 calc R
C17 C 0.5951(3) 0.9823(2) 0.18854(12) 0.0473(5) Uani 1 1 d .
H17A H 0.6706 0.9248 0.2060 0.057 Uiso 1 1 calc R
C18 C 0.4644(2) 0.99956(18) 0.23004(10) 0.0333(4) Uani 1 1 d .
C19 C 0.5454(2) 0.74071(17) 0.35742(10) 0.0261(3) Uani 1 1 d .
C20 C 0.5251(2) 0.75348(18) 0.44630(9) 0.0272(3) Uani 1 1 d .
H20A H 0.4326 0.8037 0.4535 0.033 Uiso 1 1 calc R
H20B H 0.4903 0.6550 0.4587 0.033 Uiso 1 1 calc R
C21 C 0.7481(2) 0.97579(19) 0.50852(11) 0.0338(4) Uani 1 1 d .
H21A H 0.7033 1.0265 0.4692 0.041 Uiso 1 1 calc R
C22 C 0.8837(2) 1.0464(2) 0.56661(12) 0.0412(5) Uani 1 1 d .
H22A H 0.9318 1.1448 0.5663 0.049 Uiso 1 1 calc R
C23 C 0.9495(2) 0.9758(2) 0.62452(12) 0.0436(5) Uani 1 1 d .
H23A H 1.0423 1.0249 0.6643 0.052 Uiso 1 1 calc R
C24 C 0.8796(3) 0.8328(2) 0.62434(12) 0.0455(5) Uani 1 1 d .
H24A H 0.9238 0.7832 0.6644 0.055 Uiso 1 1 calc R
C25 C 0.7445(2) 0.7608(2) 0.56570(11) 0.0378(4) Uani 1 1 d .
H25A H 0.6981 0.6621 0.5658 0.045 Uiso 1 1 calc R
C26 C 0.6766(2) 0.83108(18) 0.50719(10) 0.0284(3) Uani 1 1 d .
C27 C 0.68629(19) 0.66604(17) 0.33801(9) 0.0247(3) Uani 1 1 d .
C28 C 0.7867(2) 0.44473(18) 0.35343(10) 0.0290(3) Uani 1 1 d .
C29 C 0.9653(2) 0.52356(19) 0.38808(11) 0.0325(4) Uani 1 1 d .
H29A H 0.9684 0.5766 0.4417 0.049 Uiso 1 1 calc R
H29B H 1.0054 0.5913 0.3529 0.049 Uiso 1 1 calc R
H29C H 1.0374 0.4536 0.3920 0.049 Uiso 1 1 calc R
C30 C 0.7276(2) 0.3252(2) 0.40016(12) 0.0383(4) Uani 1 1 d .
H30A H 0.6092 0.2820 0.3797 0.057 Uiso 1 1 calc R
H30B H 0.7411 0.3652 0.4573 0.057 Uiso 1 1 calc R
H30C H 0.7942 0.2513 0.3937 0.057 Uiso 1 1 calc R
C31 C 0.7622(2) 0.3880(2) 0.26436(11) 0.0367(4) Uani 1 1 d .
H31A H 0.6431 0.3476 0.2443 0.055 Uiso 1 1 calc R
H31B H 0.8261 0.3126 0.2556 0.055 Uiso 1 1 calc R
H31C H 0.8016 0.4669 0.2356 0.055 Uiso 1 1 calc R
N1 N 0.23861(17) 0.51193(14) 0.08472(8) 0.0267(3) Uani 1 1 d .
O1 O 0.31599(15) 0.51584(13) -0.03614(7) 0.0324(3) Uani 1 1 d .
O2 O 0.45578(16) 0.69363(13) 0.06307(7) 0.0356(3) Uani 1 1 d .
O3 O 0.12137(16) 0.47435(14) 0.19450(7) 0.0391(3) Uani 1 1 d .
O4 O 0.58055(14) 0.87810(12) 0.33174(7) 0.0293(3) Uani 1 1 d .
O5 O 0.67101(14) 0.54336(12) 0.36829(7) 0.0283(3) Uani 1 1 d .
O6 O 0.79030(14) 0.71043(13) 0.29895(7) 0.0311(3) Uani 1 1 d .

loop_
_atom_site_aniso_label
_atom_site_aniso_U_11
_atom_site_aniso_U_22
_atom_site_aniso_U_33
_atom_site_aniso_U_23
_atom_site_aniso_U_13
_atom_site_aniso_U_12
C1 0.0307(8) 0.0309(8) 0.0268(8) 0.0074(7) 0.0062(7) 0.0059(7)
C2 0.0254(8) 0.0265(8) 0.0283(8) 0.0046(6) 0.0019(6) 0.0062(6)
C3 0.0288(8) 0.0369(9) 0.0300(9) 0.0078(7) 0.0036(7) 0.0010(7)
C4 0.0311(9) 0.0342(9) 0.0381(10) 0.0056(8) 0.0012(7) -0.0022(7)
C5 0.0352(10) 0.0341(9) 0.0341(9) 0.0007(7) -0.0026(7) 0.0036(8)
C6 0.0365(9) 0.0376(9) 0.0283(9) 0.0060(7) 0.0035(7) 0.0073(8)
C7 0.0263(8) 0.0294(8) 0.0305(8) 0.0071(7) 0.0039(7) 0.0050(7)
C8 0.0266(8) 0.0329(9) 0.0268(8) 0.0057(7) 0.0051(6) 0.0047(7)
C9 0.0249(8) 0.0296(8) 0.0255(8) 0.0056(6) 0.0053(6) 0.0016(6)
C10 0.0236(8) 0.0299(8) 0.0261(8) 0.0071(6) 0.0049(6) 0.0033(6)
C11 0.0267(8) 0.0319(8) 0.0244(8) 0.0062(6) 0.0046(6) 0.0056(7)
C12 0.0313(8) 0.0305(8) 0.0246(8) 0.0057(6) 0.0024(6) 0.0087(7)
C13 0.0499(12) 0.0310(10) 0.0550(13) 0.0120(9) -0.0207(10) -0.0038(9)
C14 0.097(2) 0.0367(12) 0.0731(18) 0.0254(12) -0.0551(17) -0.0187(13)
C15 0.141(3) 0.0493(15) 0.0310(12) 0.0146(11) -0.0142(15) -0.0410(17)
C16 0.130(3) 0.0378(12) 0.0347(12) 0.0016(10) 0.0278(14) -0.0215(14)
C17 0.0740(15) 0.0291(9) 0.0356(10) 0.0032(8) 0.0205(10) -0.0036(9)
C18 0.0447(10) 0.0246(8) 0.0249(8) 0.0034(6) -0.0025(7) -0.0007(7)
C19 0.0253(8) 0.0267(8) 0.0261(8) 0.0073(6) 0.0042(6) 0.0030(6)
C20 0.0276(8) 0.0285(8) 0.0264(8) 0.0057(6) 0.0066(6) 0.0059(7)
C21 0.0375(10) 0.0323(9) 0.0319(9) 0.0016(7) 0.0121(7) 0.0060(7)
C22 0.0399(10) 0.0364(10) 0.0421(11) -0.0065(8) 0.0131(8) -0.0009(8)
C23 0.0319(10) 0.0486(11) 0.0431(11) -0.0122(9) 0.0011(8) 0.0072(9)
C24 0.0454(11) 0.0449(11) 0.0435(11) -0.0025(9) -0.0081(9) 0.0207(9)
C25 0.0420(10) 0.0311(9) 0.0380(10) 0.0003(8) -0.0015(8) 0.0112(8)
C26 0.0269(8) 0.0306(8) 0.0283(8) 0.0001(7) 0.0075(7) 0.0082(7)
C27 0.0246(8) 0.0272(8) 0.0206(7) 0.0042(6) 0.0018(6) 0.0022(6)
C28 0.0283(8) 0.0281(8) 0.0321(9) 0.0053(7) 0.0086(7) 0.0068(7)
C29 0.0297(9) 0.0319(9) 0.0354(9) 0.0059(7) 0.0036(7) 0.0061(7)
C30 0.0388(10) 0.0330(9) 0.0489(11) 0.0155(8) 0.0158(8) 0.0097(8)
C31 0.0368(10) 0.0333(9) 0.0365(10) -0.0014(7) 0.0073(8) 0.0023(8)
N1 0.0259(7) 0.0272(7) 0.0258(7) 0.0047(5) 0.0041(5) 0.0024(5)
O1 0.0333(6) 0.0347(6) 0.0267(6) 0.0053(5) 0.0070(5) -0.0007(5)
O2 0.0374(7) 0.0332(7) 0.0322(6) 0.0057(5) 0.0083(5) -0.0045(5)
O3 0.0332(7) 0.0461(8) 0.0319(7) 0.0039(6) 0.0099(5) -0.0083(6)
O4 0.0268(6) 0.0282(6) 0.0333(6) 0.0116(5) 0.0036(5) 0.0035(5)
O5 0.0286(6) 0.0284(6) 0.0310(6) 0.0092(5) 0.0101(5) 0.0067(5)
O6 0.0305(6) 0.0331(6) 0.0306(6) 0.0083(5) 0.0101(5) 0.0033(5)

loop_
_atom_type_symbol
_atom_type_description
_atom_type_scat_dispersion_real
_atom_type_scat_dispersion_imag
_atom_type_scat_source
C C 0.0033 0.0016 'International Tables Vol C Tables 4.2.6.8 and 6.1.1.4'
H H 0.0000 0.0000 'International Tables Vol C Tables 4.2.6.8 and 6.1.1.4'
N N 0.0061 0.0033 'International Tables Vol C Tables 4.2.6.8 and 6.1.1.4'
O O 0.0106 0.0060 'International Tables Vol C Tables 4.2.6.8 and 6.1.1.4'

loop_
_geom_angle_atom_site_label_1
_geom_angle_atom_site_label_2
_geom_angle_atom_site_label_3
_geom_angle
O2 C1 O1 122.76(15)
O2 C1 N1 129.58(16)
O1 C1 N1 107.66(14)
C7 C2 C3 120.63(15)
C7 C2 N1 105.76(14)
C3 C2 N1 133.61(15)
C2 C3 C4 116.40(16)
C5 C4 C3 121.85(16)
C4 C5 C6 121.57(17)
C7 C6 C5 115.42(16)
C6 C7 C2 124.09(16)
C6 C7 O1 125.99(15)
C2 C7 O1 109.92(14)
O3 C8 N1 118.54(15)
O3 C8 C9 123.37(15)
N1 C8 C9 118.08(14)
C8 C9 C10 114.64(14)
C8 C9 C11 115.48(14)
C10 C9 C11 58.46(10)
C11 C10 C9 61.20(11)
C11 C10 C19 106.34(13)
C9 C10 C19 116.16(13)
C10 C11 C12 107.01(13)
C10 C11 C9 60.34(11)
C12 C11 C9 114.43(14)
O4 C12 C18 108.88(14)
O4 C12 C11 104.94(13)
C18 C12 C11 114.39(13)
C18 C13 C14 119.1(3)
C15 C14 C13 120.3(3)
C16 C15 C14 119.5(2)
C15 C16 C17 121.2(3)
C16 C17 C18 120.1(2)
C13 C18 C17 119.74(19)
C13 C18 C12 119.08(18)
C17 C18 C12 121.05(17)
O4 C19 C10 105.33(12)
O4 C19 C27 106.30(12)
C10 C19 C27 110.76(13)
O4 C19 C20 112.25(13)
C10 C19 C20 108.35(13)
C27 C19 C20 113.55(13)
C26 C20 C19 116.79(14)
C22 C21 C26 120.64(18)
C23 C22 C21 120.76(18)
C22 C23 C24 119.30(18)
C23 C24 C25 120.22(19)
C26 C25 C24 120.99(18)
C25 C26 C21 118.08(16)
C25 C26 C20 120.34(15)
C21 C26 C20 121.53(16)
O6 C27 O5 126.15(15)
O6 C27 C19 124.41(15)
O5 C27 C19 109.39(13)
O5 C28 C31 109.63(14)
O5 C28 C30 102.04(13)
C31 C28 C30 111.03(15)
O5 C28 C29 109.20(13)
C31 C28 C29 113.19(14)
C30 C28 C29 111.16(15)
C1 N1 C8 127.00(14)
C1 N1 C2 108.35(13)
C8 N1 C2 124.64(13)
C1 O1 C7 108.28(13)
C19 O4 C12 110.77(12)
C27 O5 C28 120.33(12)

loop_
_geom_bond_atom_site_label_1
_geom_bond_atom_site_label_2
_geom_bond_distance
C1 O2 1.191(2)
C1 O1 1.367(2)
C1 N1 1.404(2)
C2 C7 1.377(2)
C2 C3 1.383(2)
C2 N1 1.418(2)
C3 C4 1.395(2)
C4 C5 1.386(3)
C5 C6 1.392(3)
C6 C7 1.370(2)
C7 O1 1.390(2)
C8 O3 1.211(2)
C8 N1 1.410(2)
C8 C9 1.476(2)
C9 C10 1.514(2)
C9 C11 1.527(2)
C10 C11 1.485(2)
C10 C19 1.519(2)
C11 C12 1.521(2)
C12 O4 1.438(2)
C12 C18 1.508(2)
C13 C18 1.381(3)
C13 C14 1.408(3)
C14 C15 1.392(5)
C15 C16 1.353(5)
C16 C17 1.382(3)
C17 C18 1.391(3)
C19 O4 1.4282(19)
C19 C27 1.528(2)
C19 C20 1.536(2)
C20 C26 1.510(2)
C21 C22 1.386(3)
C21 C26 1.393(2)
C22 C23 1.373(3)
C23 C24 1.379(3)
C24 C25 1.391(3)
C25 C26 1.385(2)
C27 O6 1.2034(18)
C27 O5 1.3326(19)
C28 O5 1.489(2)
C28 C31 1.514(2)
C28 C30 1.518(2)
C28 C29 1.520(2)

loop_
_geom_torsion_atom_site_label_1
_geom_torsion_atom_site_label_2
_geom_torsion_atom_site_label_3
_geom_torsion_atom_site_label_4
_geom_torsion
C7 C2 C3 C4 1.6(3)
N1 C2 C3 C4 -177.52(17)
C2 C3 C4 C5 -0.2(3)
C3 C4 C5 C6 -0.8(3)
C4 C5 C6 C7 0.5(3)
C5 C6 C7 C2 1.0(3)
C5 C6 C7 O1 -179.86(16)
C3 C2 C7 C6 -2.1(3)
N1 C2 C7 C6 177.25(16)
C3 C2 C7 O1 178.66(15)
N1 C2 C7 O1 -2.02(18)
O3 C8 C9 C10 15.2(2)
N1 C8 C9 C10 -163.92(14)
O3 C8 C9 C11 -50.0(2)
N1 C8 C9 C11 130.84(15)
C8 C9 C10 C11 -105.90(16)
C8 C9 C10 C19 159.08(14)
C11 C9 C10 C19 -95.02(16)
C9 C10 C11 C12 -108.87(14)
C19 C10 C11 C12 2.43(17)
C19 C10 C11 C9 111.30(14)
C8 C9 C11 C10 104.44(16)
C8 C9 C11 C12 -159.18(14)
C10 C9 C11 C12 96.38(15)
C10 C11 C12 O4 11.71(16)
C9 C11 C12 O4 -52.85(17)
C10 C11 C12 C18 130.96(15)
C9 C11 C12 C18 66.39(19)
C18 C13 C14 C15 -1.2(3)
C13 C14 C15 C16 -1.0(3)
C14 C15 C16 C17 1.5(4)
C15 C16 C17 C18 0.3(3)
C14 C13 C18 C17 2.9(3)
C14 C13 C18 C12 -172.97(17)
C16 C17 C18 C13 -2.5(3)
C16 C17 C18 C12 173.33(18)
O4 C12 C18 C13 -158.24(15)
C11 C12 C18 C13 84.7(2)
O4 C12 C18 C17 25.9(2)
C11 C12 C18 C17 -91.1(2)
C11 C10 C19 O4 -15.81(16)
C9 C10 C19 O4 49.65(18)
C11 C10 C19 C27 -130.34(14)
C9 C10 C19 C27 -64.88(18)
C11 C10 C19 C20 104.50(14)
C9 C10 C19 C20 169.96(14)
O4 C19 C20 C26 -63.30(18)
C10 C19 C20 C26 -179.20(14)
C27 C19 C20 C26 57.31(19)
C26 C21 C22 C23 -0.7(3)
C21 C22 C23 C24 0.2(3)
C22 C23 C24 C25 0.4(3)
C23 C24 C25 C26 -0.7(3)
C24 C25 C26 C21 0.3(3)
C24 C25 C26 C20 -177.18(17)
C22 C21 C26 C25 0.4(3)
C22 C21 C26 C20 177.82(16)
C19 C20 C26 C25 -120.45(18)
C19 C20 C26 C21 62.2(2)
O4 C19 C27 O6 -9.0(2)
C10 C19 C27 O6 104.95(18)
C20 C19 C27 O6 -132.88(16)
O4 C19 C27 O5 173.37(12)
C10 C19 C27 O5 -72.71(16)
C20 C19 C27 O5 49.47(17)
O2 C1 N1 C8 -2.9(3)
O1 C1 N1 C8 177.50(14)
O2 C1 N1 C2 178.52(18)
O1 C1 N1 C2 -1.09(18)
O3 C8 N1 C1 174.87(16)
C9 C8 N1 C1 -5.9(2)
O3 C8 N1 C2 -6.8(2)
C9 C8 N1 C2 172.43(15)
C7 C2 N1 C1 1.90(17)
C3 C2 N1 C1 -178.91(18)
C7 C2 N1 C8 -176.73(15)
C3 C2 N1 C8 2.5(3)
O2 C1 O1 C7 -179.81(16)
N1 C1 O1 C7 -0.16(18)
C6 C7 O1 C1 -177.85(17)
C2 C7 O1 C1 1.40(18)
C10 C19 O4 C12 24.47(16)
C27 C19 O4 C12 142.05(13)
C20 C19 O4 C12 -93.24(15)
C18 C12 O4 C19 -145.72(13)
C11 C12 O4 C19 -22.84(16)
O6 C27 O5 C28 -1.5(2)
C19 C27 O5 C28 176.15(13)
C31 C28 O5 C27 -63.92(18)
C30 C28 O5 C27 178.33(14)
C29 C28 O5 C27 60.61(18)
